data_7101849
loop_
_publ_author_name
'Spinney, Heather A'
'Korobkov, Ilia'
'Richeson, Darrin S'

_publ_section_title
;
 Diamidonaphthalene-supported pnictogenium cations: synthesis of an
 N-heterocyclic stibenium cation by a novel protonation route.
;
_journal_issue 16
_journal_name_full 'Chemical communications (Cambridge, England)'
_journal_page_first 1647
_journal_page_last 1649
_journal_paper_doi 10.1039/b617434e
_journal_year 2007
_chemical_formula_sum 'C16 H20 As Cl N2'
_chemical_formula_weight 350.71
_chemical_name_systematic
;
?
;
_space_group_IT_number 14
_symmetry_cell_setting monoclinic
_symmetry_space_group_name_Hall '-P 2yn'
_symmetry_space_group_name_H-M 'P 1 21/n 1'
_atom_sites_solution_hydrogens geom
_atom_sites_solution_primary direct
_atom_sites_solution_secondary difmap
_audit_creation_method SHELXL-97
_cell_angle_alpha 90.00
_cell_angle_beta 106.825(3)
_cell_angle_gamma 90.00
_cell_formula_units_Z 4
_cell_length_a 8.8383(19)
_cell_length_b 16.434(3)
_cell_length_c 11.551(2)
_cell_measurement_reflns_used 417
_cell_measurement_temperature 213(2)
_cell_measurement_theta_max 26.47
_cell_measurement_theta_min 2.71
_cell_volume 1606.0(6)
_computing_cell_refinement 'SMART, Bruker (2000)'
_computing_data_collection 'SMART, Bruker (2000)'
_computing_data_reduction 'XPREP, Bruker (2000)'
_computing_molecular_graphics 'SHELXTL, Bruker (2000)'
_computing_publication_material 'SHELXTL, Bruker (2000)'
_computing_structure_refinement 'SHELXL-97 (Sheldrick, 1997)'
_computing_structure_solution 'SHELXS-97 (Sheldrick, 1990)'
_diffrn_ambient_temperature 213(2)
_diffrn_measured_fraction_theta_full 0.981
_diffrn_measured_fraction_theta_max 0.981
_diffrn_measurement_device_type 'CCD area detector'
_diffrn_measurement_method 'phi and omega scans'
_diffrn_radiation_monochromator graphite
_diffrn_radiation_source 'fine-focus sealed tube'
_diffrn_radiation_type MoK\a
_diffrn_radiation_wavelength 0.71073
_diffrn_reflns_av_R_equivalents 0.0236
_diffrn_reflns_av_sigmaI/netI 0.0278
_diffrn_reflns_limit_h_max 10
_diffrn_reflns_limit_h_min -11
_diffrn_reflns_limit_k_max 16
_diffrn_reflns_limit_k_min -20
_diffrn_reflns_limit_l_max 14
_diffrn_reflns_limit_l_min -14
_diffrn_reflns_number 9898
_diffrn_reflns_theta_full 26.47
_diffrn_reflns_theta_max 26.47
_diffrn_reflns_theta_min 2.71
_diffrn_standards_decay_% <1
_exptl_absorpt_coefficient_mu 2.275
_exptl_absorpt_correction_T_max 0.6001
_exptl_absorpt_correction_T_min 0.4631
_exptl_absorpt_correction_type multi-scan
_exptl_absorpt_process_details 'SADABS, Bruker (2000)'
_exptl_crystal_colour colorless
_exptl_crystal_density_diffrn 1.450
_exptl_crystal_density_meas ?
_exptl_crystal_density_method 'not measured'
_exptl_crystal_description block
_exptl_crystal_F_000 720
_exptl_crystal_size_max 0.40
_exptl_crystal_size_mid 0.30
_exptl_crystal_size_min 0.25
_refine_diff_density_max 0.380
_refine_diff_density_min -0.247
_refine_diff_density_rms 0.056
_refine_ls_extinction_method none
_refine_ls_goodness_of_fit_ref 1.035
_refine_ls_hydrogen_treatment constr
_refine_ls_matrix_type full
_refine_ls_number_parameters 181
_refine_ls_number_reflns 3256
_refine_ls_number_restraints 0
_refine_ls_restrained_S_all 1.035
_refine_ls_R_factor_all 0.0439
_refine_ls_R_factor_gt 0.0309
_refine_ls_shift/su_max 0.001
_refine_ls_shift/su_mean 0.001
_refine_ls_structure_factor_coef Fsqd
_refine_ls_weighting_details 'calc w=1/[\s^2^(Fo^2^)+(0.0344P)^2^+0.9209P] where P=(Fo^2^+2Fc^2^)/3'
_refine_ls_weighting_scheme calc
_refine_ls_wR_factor_gt 0.0711
_refine_ls_wR_factor_ref 0.0763
_reflns_number_gt 2656
_reflns_number_total 3256
_reflns_threshold_expression >2sigma(I)
_cod_data_source_file b617434e.txt
_cod_data_source_block dr29
_cod_depositor_comments
;
The following automatic conversions were performed:
'_symmetry_cell_setting' value 'Monoclinic' changed to 'monoclinic'
according to '/home/saulius/struct/CIF-dictionaries/cif_core.dic'
dictionary named 'cif_core.dic' version 2.4.1 from 2010-06-29.

Automatic conversion script
Id: cif_fix_enum 1527 2010-12-29 10:47:43Z saulius 

The following automatic conversions were performed:

'_exptl_crystal_density_meas' value 'n/a' was changed to '?' - the
value is perceived as not measured.

Automatic conversion script
Id: cif_fix_values 3008 2015-01-20 13:52:24Z robertas 
;
_cod_original_sg_symbol_H-M P2(1)/n
_cod_database_code 7101849

loop_
_symmetry_equiv_pos_as_xyz
'x, y, z'
'-x+1/2, y+1/2, -z+1/2'
'-x, -y, -z'
'x-1/2, -y-1/2, z-1/2'

loop_
_atom_site_label
_atom_site_type_symbol
_atom_site_fract_x
_atom_site_fract_y
_atom_site_fract_z
_atom_site_U_iso_or_equiv
_atom_site_adp_type
_atom_site_occupancy
_atom_site_symmetry_multiplicity
_atom_site_calc_flag
_atom_site_refinement_flags
As1 As 0.30546(3) 0.098173(17) 0.62167(2) 0.03914(10) Uani 1 1 d .
Cl1 Cl 0.35256(8) 0.17405(4) 0.79392(6) 0.04777(18) Uani 1 1 d .
N1 N 0.4108(2) 0.15856(13) 0.53900(18) 0.0385(5) Uani 1 1 d .
N2 N 0.4599(2) 0.02281(13) 0.67398(19) 0.0394(5) Uani 1 1 d .
C1 C 0.5741(3) 0.17399(15) 0.5854(2) 0.0371(5) Uani 1 1 d .
C2 C 0.6404(3) 0.24131(18) 0.5461(3) 0.0497(7) Uani 1 1 d .
H2 H 0.5745 0.2773 0.4906 0.060 Uiso 1 1 calc R
C3 C 0.8027(4) 0.25684(19) 0.5869(3) 0.0542(7) Uani 1 1 d .
H3 H 0.8444 0.3027 0.5582 0.065 Uiso 1 1 calc R
C4 C 0.9001(3) 0.2065(2) 0.6673(3) 0.0518(7) Uani 1 1 d .
H4 H 1.0089 0.2179 0.6946 0.062 Uiso 1 1 calc R
C5 C 0.8403(3) 0.13705(18) 0.7107(2) 0.0434(6) Uani 1 1 d .
C6 C 0.9456(3) 0.0840(2) 0.7910(3) 0.0522(7) Uani 1 1 d .
H6 H 1.0539 0.0966 0.8175 0.063 Uiso 1 1 calc R
C7 C 0.8923(4) 0.0154(2) 0.8300(3) 0.0587(8) Uani 1 1 d .
H7 H 0.9641 -0.0195 0.8831 0.070 Uiso 1 1 calc R
C8 C 0.7309(3) -0.00443(18) 0.7923(3) 0.0515(7) Uani 1 1 d .
H8 H 0.6965 -0.0525 0.8210 0.062 Uiso 1 1 calc R
C9 C 0.6209(3) 0.04539(16) 0.7135(2) 0.0384(6) Uani 1 1 d .
C10 C 0.6740(3) 0.11872(15) 0.6699(2) 0.0358(5) Uani 1 1 d .
C11 C 0.3100(3) 0.21487(18) 0.4477(2) 0.0461(6) Uani 1 1 d .
H11 H 0.3700 0.2299 0.3906 0.055 Uiso 1 1 calc R
C12 C 0.2720(4) 0.29306(19) 0.5041(3) 0.0538(7) Uani 1 1 d .
H12A H 0.3696 0.3192 0.5494 0.081 Uiso 1 1 calc R
H12B H 0.2092 0.2805 0.5580 0.081 Uiso 1 1 calc R
H12C H 0.2131 0.3293 0.4408 0.081 Uiso 1 1 calc R
C13 C 0.1589(4) 0.1727(2) 0.3752(3) 0.0655(9) Uani 1 1 d .
H13A H 0.1855 0.1231 0.3398 0.098 Uiso 1 1 calc R
H13B H 0.0999 0.2086 0.3115 0.098 Uiso 1 1 calc R
H13C H 0.0951 0.1594 0.4283 0.098 Uiso 1 1 calc R
C14 C 0.4090(4) -0.05422(18) 0.7182(3) 0.0534(7) Uani 1 1 d .
H14 H 0.4878 -0.0963 0.7150 0.064 Uiso 1 1 calc R
C15 C 0.4063(5) -0.0478(2) 0.8497(3) 0.0719(10) Uani 1 1 d .
H15A H 0.5091 -0.0303 0.9000 0.108 Uiso 1 1 calc R
H15B H 0.3813 -0.1006 0.8771 0.108 Uiso 1 1 calc R
H15C H 0.3267 -0.0086 0.8555 0.108 Uiso 1 1 calc R
C16 C 0.2492(4) -0.0825(2) 0.6356(4) 0.0744(11) Uani 1 1 d .
H16A H 0.2547 -0.0865 0.5531 0.112 Uiso 1 1 calc R
H16B H 0.1682 -0.0436 0.6392 0.112 Uiso 1 1 calc R
H16C H 0.2236 -0.1354 0.6622 0.112 Uiso 1 1 calc R

loop_
_atom_site_aniso_label
_atom_site_aniso_U_11
_atom_site_aniso_U_22
_atom_site_aniso_U_33
_atom_site_aniso_U_23
_atom_site_aniso_U_13
_atom_site_aniso_U_12
As1 0.03004(14) 0.04300(17) 0.04432(15) -0.00587(12) 0.01065(10) -0.00611(11)
Cl1 0.0423(3) 0.0533(4) 0.0515(4) -0.0145(3) 0.0195(3) -0.0048(3)
N1 0.0352(11) 0.0397(12) 0.0399(11) 0.0022(9) 0.0099(9) 0.0032(9)
N2 0.0412(11) 0.0334(11) 0.0468(12) -0.0023(9) 0.0180(9) -0.0042(9)
C1 0.0397(13) 0.0367(14) 0.0387(13) -0.0023(11) 0.0175(10) -0.0004(11)
C2 0.0505(16) 0.0479(17) 0.0550(16) 0.0086(13) 0.0220(13) 0.0009(13)
C3 0.0595(18) 0.0480(18) 0.0640(18) 0.0006(14) 0.0320(15) -0.0123(14)
C4 0.0376(14) 0.063(2) 0.0599(17) -0.0109(15) 0.0226(13) -0.0136(13)
C5 0.0358(13) 0.0522(17) 0.0451(14) -0.0095(13) 0.0165(11) 0.0007(12)
C6 0.0352(14) 0.064(2) 0.0555(17) -0.0062(15) 0.0103(12) 0.0053(13)
C7 0.0492(17) 0.065(2) 0.0552(17) 0.0031(15) 0.0049(14) 0.0202(15)
C8 0.0551(17) 0.0412(16) 0.0583(17) 0.0089(13) 0.0163(14) 0.0067(13)
C9 0.0402(13) 0.0379(14) 0.0398(13) -0.0029(11) 0.0158(11) 0.0018(11)
C10 0.0326(12) 0.0409(14) 0.0371(12) -0.0036(10) 0.0151(10) 0.0004(10)
C11 0.0468(15) 0.0469(16) 0.0436(14) 0.0035(12) 0.0116(12) 0.0136(12)
C12 0.0623(18) 0.0442(17) 0.0545(16) 0.0020(14) 0.0163(14) 0.0124(14)
C13 0.0587(19) 0.063(2) 0.0581(18) -0.0067(15) -0.0090(15) 0.0143(16)
C14 0.0623(18) 0.0356(16) 0.0732(19) -0.0034(14) 0.0369(16) -0.0070(13)
C15 0.097(3) 0.057(2) 0.078(2) 0.0170(18) 0.051(2) -0.0013(19)
C16 0.074(2) 0.051(2) 0.107(3) -0.021(2) 0.039(2) -0.0258(17)

loop_
_atom_type_symbol
_atom_type_description
_atom_type_scat_dispersion_real
_atom_type_scat_dispersion_imag
_atom_type_scat_source
C C 0.0033 0.0016 'International Tables Vol C Tables 4.2.6.8 and 6.1.1.4'
H H 0.0000 0.0000 'International Tables Vol C Tables 4.2.6.8 and 6.1.1.4'
N N 0.0061 0.0033 'International Tables Vol C Tables 4.2.6.8 and 6.1.1.4'
Cl Cl 0.1484 0.1585 'International Tables Vol C Tables 4.2.6.8 and 6.1.1.4'
As As 0.0499 2.0058 'International Tables Vol C Tables 4.2.6.8 and 6.1.1.4'

loop_
_geom_angle_atom_site_label_1
_geom_angle_atom_site_label_2
_geom_angle_atom_site_label_3
_geom_angle
N2 As1 N1 95.61(9)
N2 As1 Cl1 98.80(7)
N1 As1 Cl1 99.70(7)
C1 N1 C11 119.6(2)
C1 N1 As1 121.62(16)
C11 N1 As1 114.90(17)
C9 N2 C14 119.4(2)
C9 N2 As1 121.30(17)
C14 N2 As1 115.07(17)
C2 C1 N1 120.1(2)
C2 C1 C10 119.5(2)
N1 C1 C10 120.4(2)
C1 C2 C3 121.6(3)
C4 C3 C2 120.5(3)
C3 C4 C5 120.7(3)
C4 C5 C6 119.4(3)
C4 C5 C10 120.4(2)
C6 C5 C10 120.2(3)
C7 C6 C5 120.6(3)
C6 C7 C8 120.8(3)
C9 C8 C7 121.4(3)
C8 C9 N2 120.3(2)
C8 C9 C10 119.1(2)
N2 C9 C10 120.5(2)
C9 C10 C5 117.9(2)
C9 C10 C1 124.8(2)
C5 C10 C1 117.3(2)
N1 C11 C12 112.5(2)
N1 C11 C13 110.8(2)
C12 C11 C13 110.7(2)
N2 C14 C16 111.2(3)
N2 C14 C15 112.1(2)
C16 C14 C15 111.3(3)

loop_
_geom_bond_atom_site_label_1
_geom_bond_atom_site_label_2
_geom_bond_distance
As1 N2 1.812(2)
As1 N1 1.810(2)
As1 Cl1 2.2820(8)
N1 C1 1.410(3)
N1 C11 1.489(3)
N2 C9 1.413(3)
N2 C14 1.483(3)
C1 C2 1.389(4)
C1 C10 1.435(4)
C2 C3 1.398(4)
C3 C4 1.351(4)
C4 C5 1.409(4)
C5 C6 1.409(4)
C5 C10 1.439(3)
C6 C7 1.349(5)
C7 C8 1.404(4)
C8 C9 1.389(4)
C9 C10 1.436(4)
C11 C12 1.521(4)
C11 C13 1.523(4)
C14 C16 1.529(5)
C14 C15 1.531(4)

loop_
_geom_torsion_atom_site_label_1
_geom_torsion_atom_site_label_2
_geom_torsion_atom_site_label_3
_geom_torsion_atom_site_label_4
_geom_torsion
N2 As1 N1 C1 -40.5(2)
Cl1 As1 N1 C1 59.47(19)
N2 As1 N1 C11 161.83(18)
Cl1 As1 N1 C11 -98.22(17)
N1 As1 N2 C9 40.4(2)
Cl1 As1 N2 C9 -60.37(19)
N1 As1 N2 C14 -162.93(19)
Cl1 As1 N2 C14 96.32(18)
C11 N1 C1 C2 0.0(4)
As1 N1 C1 C2 -156.7(2)
C11 N1 C1 C10 -177.6(2)
As1 N1 C1 C10 25.7(3)
N1 C1 C2 C3 -177.7(3)
C10 C1 C2 C3 -0.1(4)
C1 C2 C3 C4 -0.5(5)
C2 C3 C4 C5 0.6(5)
C3 C4 C5 C6 177.6(3)
C3 C4 C5 C10 -0.1(4)
C4 C5 C6 C7 -177.3(3)
C10 C5 C6 C7 0.4(4)
C5 C6 C7 C8 -0.5(5)
C6 C7 C8 C9 0.3(5)
C7 C8 C9 N2 178.0(3)
C7 C8 C9 C10 0.0(4)
C14 N2 C9 C8 0.5(4)
As1 N2 C9 C8 156.2(2)
C14 N2 C9 C10 178.5(2)
As1 N2 C9 C10 -25.7(3)
C8 C9 C10 C5 0.0(4)
N2 C9 C10 C5 -178.1(2)
C8 C9 C10 C1 177.8(2)
N2 C9 C10 C1 -0.2(4)
C4 C5 C10 C9 177.5(2)
C6 C5 C10 C9 -0.1(4)
C4 C5 C10 C1 -0.5(4)
C6 C5 C10 C1 -178.1(2)
C2 C1 C10 C9 -177.3(2)
N1 C1 C10 C9 0.3(4)
C2 C1 C10 C5 0.5(4)
N1 C1 C10 C5 178.2(2)
C1 N1 C11 C12 -77.4(3)
As1 N1 C11 C12 80.7(3)
C1 N1 C11 C13 158.1(2)
As1 N1 C11 C13 -43.7(3)
C9 N2 C14 C16 -160.5(2)
As1 N2 C14 C16 42.3(3)
C9 N2 C14 C15 74.2(3)
As1 N2 C14 C15 -83.0(3)

loop_
_cod_related_entry_id
_cod_related_entry_database
_cod_related_entry_code
1 ChemSpider 21149769
